data_4350503
loop_
_publ_author_name
'Senda, Shunsuke'
'Ohki, Yasuhiro'
'Hirayama, Tomoko'
'Toda, Daisuke'
'Chen, Jing-Lin'
'Matsumoto, Tsuyoshi'
'Kawaguchi, Hiroyuki'
'Tatsumi, Kazuyuki'

_publ_section_title
;
 Mono{hydrotris(mercaptoimidazolyl)borato} complexes of manganese(II),
 iron(II), cobalt(II), and nickel(II) halides.
;
_journal_issue 24
_journal_name_full 'Inorganic chemistry'
_journal_page_first 9914
_journal_page_last 9925
_journal_paper_doi 10.1021/ic0610132
_journal_volume 45
_journal_year 2006
_chemical_formula_sum 'C49.5 H65 B Cl10 N6 Ni S3'
_chemical_formula_weight 1264.32
_space_group_IT_number 165
_space_group_name_Hall '-P 3 2"c'
_space_group_name_H-M_alt 'P -3 c 1'
_symmetry_cell_setting trigonal
_symmetry_Int_Tables_number 165
_symmetry_space_group_name_H-M 'P -3 c 1'
_cell_angle_alpha 90
_cell_angle_beta 90
_cell_angle_gamma 120
_cell_formula_units_Z 4
_cell_length_a 19.5220(5)
_cell_length_b 19.5220(5)
_cell_length_c 19.6676(3)
_cell_measurement_temperature 273.2
_cell_volume 6491.3(3)
_computing_data_reduction 'teXsan Ver. 1.11'
_computing_publication_material 'teXsan Ver. 1.11'
_computing_structure_refinement 'teXsan Ver. 1.10'
_computing_structure_solution SHELXS97
_diffrn_measured_fraction_theta_full 0.9952
_diffrn_measured_fraction_theta_max 0.9952
_diffrn_radiation_type 'Mo K\a'
_diffrn_radiation_wavelength 0.7107
_diffrn_reflns_av_R_equivalents 0.007
_diffrn_reflns_limit_h_max 25
_diffrn_reflns_limit_h_min 0
_diffrn_reflns_limit_k_max 0
_diffrn_reflns_limit_k_min -21
_diffrn_reflns_limit_l_max 25
_diffrn_reflns_limit_l_min -25
_diffrn_reflns_number 9467
_diffrn_reflns_theta_full 27.48
_diffrn_reflns_theta_max 27.48
_exptl_absorpt_coefficient_mu 0.842
_exptl_absorpt_correction_type none
_exptl_crystal_colour green
_exptl_crystal_density_diffrn 1.294
_exptl_crystal_density_method 'not measured'
_exptl_crystal_description plate
_exptl_crystal_size_max 0.400
_exptl_crystal_size_mid 0.200
_exptl_crystal_size_min 0.050
_refine_diff_density_max 0.92
_refine_diff_density_min -1.00
_refine_ls_extinction_method none
_refine_ls_goodness_of_fit_ref 4.312
_refine_ls_number_parameters 206
_refine_ls_number_reflns 3898
_refine_ls_R_factor_gt 0.0623
_refine_ls_shift/su_max 0.0005
_refine_ls_structure_factor_coef F
_refine_ls_weighting_details 'w = 1/[\s^2^(Fo) + 0.00022|Fo|^2^]'
_refine_ls_weighting_scheme calc
_refine_ls_wR_factor_ref 0.0862
_reflns_number_gt 3898
_reflns_number_total 4956
_reflns_threshold_expression F^2^>3.0\s(F^2^)
_cod_data_source_file ic0610132si20060906_094900.cif
_cod_data_source_block ArNiCl
_cod_original_cell_volume 6491.3(2)
_cod_original_formula_sum 'C49.50 H65 B Cl10 N6 Ni S3 '
_cod_database_code 4350503

loop_
_symmetry_equiv_pos_as_xyz
x,y,z
-y,x-y,z
-x+y,-x,z
-y,-x,1/2+z
x,x-y,1/2+z
-x+y,y,1/2+z
-x,-y,-z
y,-x+y,-z
x-y,x,-z
y,x,1/2-z
-x,-x+y,1/2-z
x-y,-y,1/2-z

loop_
_atom_site_label
_atom_site_type_symbol
_atom_site_fract_x
_atom_site_fract_y
_atom_site_fract_z
_atom_site_U_iso_or_equiv
_atom_site_adp_type
_atom_site_occupancy
_atom_site_calc_flag
_atom_site_refinement_flags
Ni Ni 0.6667 0.3333 0.35882(3) 0.03019(10) Uani 1.00 d SP
Cl(1) Cl 0.6667 0.3333 0.24616(7) 0.0606(2) Uani 1.00 d SP
Cl(2) Cl 0.7000(1) 0.10137(9) 0.22357(8) 0.0931(5) Uani 1.00 d .
Cl(3) Cl 0.82975(9) 0.2505(1) 0.17708(7) 0.1201(5) Uani 1.00 d .
Cl(4) Cl 0.8859(3) 0.0466(3) 0.1912(2) 0.197(1) Uiso 1.00 d .
S(1) S 0.68862(5) 0.23860(5) 0.40520(3) 0.0291(2) Uani 1.00 d .
N(1) N 0.7368(1) 0.3219(1) 0.5267(1) 0.0219(5) Uani 1.00 d .
N(2) N 0.8202(1) 0.2910(1) 0.4818(1) 0.0262(6) Uani 1.00 d .
C(1) C 0.7486(2) 0.2858(2) 0.4732(1) 0.0226(6) Uani 1.00 d .
C(2) C 0.8026(2) 0.3501(2) 0.5689(1) 0.0295(7) Uani 1.00 d .
C(3) C 0.8538(2) 0.3309(2) 0.5416(2) 0.0324(8) Uani 1.00 d .
C(4) C 0.8585(2) 0.2660(2) 0.4333(1) 0.0286(7) Uani 1.00 d .
C(5) C 0.9102(2) 0.3219(2) 0.3865(2) 0.0338(8) Uani 1.00 d .
C(6) C 0.9489(2) 0.2974(2) 0.3412(2) 0.0442(10) Uani 1.00 d .
C(7) C 0.9358(2) 0.2208(3) 0.3424(2) 0.048(1) Uani 1.00 d .
C(8) C 0.8834(2) 0.1671(2) 0.3892(2) 0.047(1) Uani 1.00 d .
C(9) C 0.8437(2) 0.1879(2) 0.4355(2) 0.0361(8) Uani 1.00 d .
C(10) C 0.9238(2) 0.4052(2) 0.3825(2) 0.0406(9) Uani 1.00 d .
C(11) C 1.0092(3) 0.4665(3) 0.3986(3) 0.069(1) Uani 1.00 d .
C(12) C 0.8992(3) 0.4209(3) 0.3129(2) 0.059(1) Uani 1.00 d .
C(13) C 0.7884(2) 0.1283(2) 0.4876(2) 0.047(1) Uani 1.00 d .
C(14) C 0.8348(4) 0.1072(4) 0.5364(3) 0.091(2) Uani 1.00 d .
C(15) C 0.7225(3) 0.0558(3) 0.4541(3) 0.085(2) Uani 1.00 d .
C(18) C 0.7566(3) 0.2029(3) 0.2386(2) 0.066(1) Uani 1.00 d .
C(19) C 0.8122(8) 0.0000 0.2500 0.150(5) Uiso 1.00 d S
B(1) B 0.6667 0.3333 0.5479(2) 0.0232(6) Uani 1.00 d SP
H(1) H 0.6667 0.3333 0.606(4) 0.0610 Uiso 1.00 calc SP
H(2) H 0.8102 0.3790 0.6111 0.0354 Uiso 1.00 calc .
H(3) H 0.9045 0.3428 0.5603 0.0390 Uiso 1.00 calc .
H(4) H 0.9856 0.3346 0.3083 0.0528 Uiso 1.00 calc .
H(5) H 0.9626 0.2047 0.3104 0.0580 Uiso 1.00 calc .
H(6) H 0.8744 0.1134 0.3893 0.0558 Uiso 1.00 calc .
H(7) H 0.8907 0.4102 0.4167 0.0495 Uiso 1.00 calc .
H(8) H 1.0222 0.4576 0.4440 0.0829 Uiso 1.00 calc .
H(9) H 1.0439 0.4615 0.3660 0.0829 Uiso 1.00 calc .
H(10) H 1.0159 0.5190 0.3955 0.0829 Uiso 1.00 calc .
H(11) H 0.9087 0.4747 0.3113 0.0712 Uiso 1.00 calc .
H(12) H 0.9295 0.4137 0.2775 0.0712 Uiso 1.00 calc .
H(13) H 0.8432 0.3842 0.3056 0.0712 Uiso 1.00 calc .
H(14) H 0.7648 0.1534 0.5139 0.0567 Uiso 1.00 calc .
H(15) H 0.7991 0.0699 0.5696 0.1109 Uiso 1.00 calc .
H(16) H 0.8601 0.0831 0.5109 0.1109 Uiso 1.00 calc .
H(17) H 0.8746 0.1544 0.5588 0.1109 Uiso 1.00 calc .
H(18) H 0.6871 0.0201 0.4886 0.1030 Uiso 1.00 calc .
H(19) H 0.6937 0.0709 0.4235 0.1030 Uiso 1.00 calc .
H(20) H 0.7450 0.0289 0.4286 0.1030 Uiso 1.00 calc .
H(21) H 0.7806 0.2129 0.2823 0.0610 Uiso 1.00 calc .
H(22) H 0.7153 0.2179 0.2347 0.0610 Uiso 1.00 calc .

loop_
_atom_site_aniso_label
_atom_site_aniso_U_11
_atom_site_aniso_U_22
_atom_site_aniso_U_33
_atom_site_aniso_U_12
_atom_site_aniso_U_13
_atom_site_aniso_U_23
Ni 0.0371(3) 0.0371 0.0163(3) 0.0186 0.0000 0.0000
Cl(1) 0.0828(8) 0.0828 0.0162(6) 0.0414 0.0000 0.0000
Cl(2) 0.107(1) 0.0679(9) 0.097(1) 0.0377(9) 0.0159(9) 0.0015(7)
Cl(3) 0.0655(9) 0.143(2) 0.0662(8) -0.0119(9) 0.0194(7) -0.0242(9)
S(1) 0.0310(4) 0.0346(4) 0.0236(3) 0.0177(3) -0.0047(3) -0.0077(3)
N(1) 0.022(1) 0.023(1) 0.0189(10) 0.0093(10) -0.0010(8) -0.0001(8)
N(2) 0.022(1) 0.027(1) 0.028(1) 0.011(1) 0.0008(9) -0.0021(9)
C(1) 0.022(1) 0.023(1) 0.022(1) 0.010(1) 0.0011(10) 0.0023(10)
C(2) 0.027(1) 0.033(2) 0.026(1) 0.014(1) -0.006(1) -0.006(1)
C(3) 0.024(1) 0.038(2) 0.033(1) 0.014(1) -0.009(1) -0.009(1)
C(4) 0.022(1) 0.031(2) 0.031(1) 0.013(1) -0.001(1) -0.006(1)
C(5) 0.023(1) 0.036(2) 0.038(2) 0.012(1) 0.002(1) -0.002(1)
C(6) 0.034(2) 0.055(2) 0.040(2) 0.020(2) 0.012(1) -0.002(2)
C(7) 0.044(2) 0.058(2) 0.048(2) 0.030(2) 0.009(2) -0.012(2)
C(8) 0.046(2) 0.039(2) 0.058(2) 0.024(2) 0.004(2) -0.010(2)
C(9) 0.031(2) 0.034(2) 0.042(2) 0.015(1) 0.004(1) -0.003(1)
C(10) 0.035(2) 0.036(2) 0.046(2) 0.014(2) 0.012(1) 0.006(1)
C(11) 0.051(3) 0.041(2) 0.092(3) 0.005(2) -0.001(2) -0.008(2)
C(12) 0.064(3) 0.062(3) 0.053(2) 0.033(2) 0.016(2) 0.018(2)
C(13) 0.045(2) 0.031(2) 0.061(2) 0.017(2) 0.019(2) 0.008(2)
C(14) 0.094(4) 0.104(5) 0.088(4) 0.059(4) 0.031(3) 0.049(3)
C(15) 0.066(3) 0.045(3) 0.110(4) 0.003(2) 0.022(3) 0.000(3)
C(18) 0.058(3) 0.076(3) 0.053(2) 0.026(2) 0.011(2) -0.008(2)
B(1) 0.026(2) 0.0261 0.017(2) 0.0131 0.0000 0.0000

loop_
_atom_type_symbol
_atom_type_description
_atom_type_scat_dispersion_real
_atom_type_scat_dispersion_imag
_atom_type_scat_source
C C 0.003 0.002
;International Tables for Crystallography
(1992, Vol. C, Tables 4.2.6.8 and 6.1.1.1)
;
N N 0.006 0.003
;International Tables for Crystallography
(1992, Vol. C, Tables 4.2.6.8 and 6.1.1.1)
;
S S 0.125 0.123
;International Tables for Crystallography
(1992, Vol. C, Tables 4.2.6.8 and 6.1.1.1)
;
B B 0.001 0.001
;International Tables for Crystallography
(1992, Vol. C, Tables 4.2.6.8 and 6.1.1.1)
;
H H 0.000 0.000
;International Tables for Crystallography
(1992, Vol. C, Table 6.1.1.2)
;
Cl Cl 0.148 0.159
;International Tables for Crystallography
(1992, Vol. C, Tables 4.2.6.8 and 6.1.1.1)
;
Ni Ni 0.339 1.112
;International Tables for Crystallography
(1992, Vol. C, Tables 4.2.6.8 and 6.1.1.1)
;

loop_
_geom_angle_atom_site_label_1
_geom_angle_atom_site_label_2
_geom_angle_atom_site_label_3
_geom_angle
_geom_angle_site_symmetry_1
_geom_angle_site_symmetry_3
_geom_angle_publ_flag
Cl(1) Ni S(1) 113.51(2) . . yes
Cl(1) Ni S(1) 113.51(2) . 2_655 yes
Cl(1) Ni S(1) 113.51(2) . 3_665 yes
S(1) Ni S(1) 105.14(2) . 2_655 yes
S(1) Ni S(1) 105.14(2) . 3_665 yes
S(1) Ni S(1) 105.14(2) 2_655 3_665 yes
Ni S(1) C(1) 103.33(10) . . yes
C(1) N(1) C(2) 107.9(2) . . yes
C(1) N(1) B(1) 132.8(2) . . yes
C(2) N(1) B(1) 119.3(2) . . yes
C(1) N(2) C(3) 109.0(2) . . yes
C(1) N(2) C(4) 125.5(2) . . yes
C(3) N(2) C(4) 125.1(2) . . yes
S(1) C(1) N(1) 129.8(2) . . yes
S(1) C(1) N(2) 122.5(2) . . yes
N(1) C(1) N(2) 107.6(2) . . yes
N(1) C(2) C(3) 108.7(2) . . yes
N(2) C(3) C(2) 106.8(3) . . yes
N(2) C(4) C(5) 117.8(3) . . yes
N(2) C(4) C(9) 119.2(3) . . yes
C(5) C(4) C(9) 123.0(3) . . yes
C(4) C(5) C(6) 117.0(3) . . yes
C(4) C(5) C(10) 123.0(3) . . yes
C(6) C(5) C(10) 120.0(3) . . yes
C(5) C(6) C(7) 121.3(3) . . yes
C(6) C(7) C(8) 119.8(3) . . yes
C(7) C(8) C(9) 121.6(3) . . yes
C(4) C(9) C(8) 117.3(3) . . yes
C(4) C(9) C(13) 122.3(3) . . yes
C(8) C(9) C(13) 120.4(3) . . yes
C(5) C(10) C(11) 111.6(3) . . yes
C(5) C(10) C(12) 111.0(3) . . yes
C(11) C(10) C(12) 111.0(3) . . yes
C(9) C(13) C(14) 110.1(4) . . yes
C(9) C(13) C(15) 111.7(4) . . yes
C(14) C(13) C(15) 111.6(5) . . yes
Cl(2) C(18) Cl(3) 111.9(3) . . yes
Cl(4) C(19) Cl(4) 109.7(9) . 12_555 yes
N(1) B(1) N(1) 113.0(2) . 2_655 yes
N(1) B(1) N(1) 113.0(2) . 3_665 yes
N(1) B(1) N(1) 113.0(2) 2_655 3_665 yes

loop_
_geom_bond_atom_site_label_1
_geom_bond_atom_site_label_2
_geom_bond_distance
_geom_bond_site_symmetry_2
_geom_bond_publ_flag
Ni Cl(1) 2.216(1) . yes
Ni S(1) 2.2866(8) . yes
Ni S(1) 2.2866(8) 2_655 yes
Ni S(1) 2.2866(8) 3_665 yes
Cl(2) C(18) 1.746(6) . yes
Cl(3) C(18) 1.743(5) . yes
Cl(4) C(19) 1.71(1) . yes
S(1) C(1) 1.712(3) . yes
N(1) C(1) 1.349(4) . yes
N(1) C(2) 1.391(4) . yes
N(1) B(1) 1.550(3) . yes
N(2) C(1) 1.361(4) . yes
N(2) C(3) 1.383(4) . yes
N(2) C(4) 1.438(4) . yes
C(2) C(3) 1.342(4) . yes
C(4) C(5) 1.398(4) . yes
C(4) C(9) 1.403(5) . yes
C(5) C(6) 1.400(4) . yes
C(5) C(10) 1.513(5) . yes
C(6) C(7) 1.384(6) . yes
C(7) C(8) 1.386(6) . yes
C(8) C(9) 1.383(5) . yes
C(9) C(13) 1.521(5) . yes
C(10) C(11) 1.522(6) . yes
C(10) C(12) 1.532(6) . yes
C(13) C(14) 1.511(7) . yes
C(13) C(15) 1.507(7) . yes

loop_
_geom_contact_atom_site_label_1
_geom_contact_atom_site_label_2
_geom_contact_distance
_geom_contact_site_symmetry_2
Cl(2) Cl(2) 3.582(3) 12_555
Cl(4) Cl(4) 2.799(8) 12_555

loop_
_geom_torsion_atom_site_label_1
_geom_torsion_atom_site_label_2
_geom_torsion_atom_site_label_3
_geom_torsion_atom_site_label_4
_geom_torsion
_geom_torsion_site_symmetry_2
_geom_torsion_site_symmetry_3
_geom_torsion_site_symmetry_4
_geom_torsion_publ_flag
Ni S(1) C(1) N(1) 56.8(3) . . . yes
Ni S(1) C(1) N(2) -124.7(2) . . . yes
Ni S(1) C(1) N(1) 56.8(3) 2_655 2_655 2_655 yes
Ni S(1) C(1) N(2) -124.7(2) 2_655 2_655 2_655 yes
Ni S(1) C(1) N(1) 56.8(3) 3_665 3_665 3_665 yes
Ni S(1) C(1) N(2) -124.7(2) 3_665 3_665 3_665 yes
Cl(1) Ni S(1) C(1) 140.56(9) . . . yes
Cl(1) Ni S(1) C(1) 140.56(9) . 2_655 2_655 yes
Cl(1) Ni S(1) C(1) 140.56(9) . 3_665 3_665 yes
S(1) Ni S(1) C(1) -94.79(9) . 2_655 2_655 yes
S(1) Ni S(1) C(1) 15.9(1) . 3_665 3_665 yes
S(1) C(1) N(1) C(2) 178.9(2) . . . yes
S(1) C(1) N(1) B(1) 1.3(4) . . . yes
S(1) C(1) N(2) C(3) -178.8(2) . . . yes
S(1) C(1) N(2) C(4) 6.9(4) . . . yes
N(1) C(1) N(2) C(3) 0.0(3) . . . yes
N(1) C(1) N(2) C(4) -174.3(3) . . . yes
N(1) C(2) C(3) N(2) 0.4(4) . . . yes
N(1) B(1) N(1) C(1) 32.6(4) . 2_655 2_655 yes
N(1) B(1) N(1) C(2) -144.8(3) . 2_655 2_655 yes
N(1) B(1) N(1) C(1) -97.3(3) . 3_665 3_665 yes
N(1) B(1) N(1) C(2) 85.2(4) . 3_665 3_665 yes
N(2) C(1) N(1) C(2) 0.2(3) . . . yes
N(2) C(1) N(1) B(1) -177.4(2) . . . yes
N(2) C(4) C(5) C(6) 177.9(3) . . . yes
N(2) C(4) C(5) C(10) -3.3(5) . . . yes
N(2) C(4) C(9) C(8) -178.4(3) . . . yes
N(2) C(4) C(9) C(13) -0.1(5) . . . yes
C(1) N(1) C(2) C(3) -0.4(3) . . . yes
C(1) N(2) C(3) C(2) -0.3(4) . . . yes
C(1) N(2) C(4) C(5) 91.4(4) . . . yes
C(1) N(2) C(4) C(9) -89.5(4) . . . yes
C(2) C(3) N(2) C(4) 174.1(3) . . . yes
C(3) N(2) C(4) C(5) -82.0(4) . . . yes
C(3) N(2) C(4) C(9) 97.1(4) . . . yes
C(3) C(2) N(1) B(1) 177.6(2) . . . yes
C(4) C(5) C(6) C(7) 0.8(5) . . . yes
C(4) C(5) C(10) C(11) 117.1(4) . . . yes
C(4) C(5) C(10) C(12) -118.5(4) . . . yes
C(4) C(9) C(8) C(7) 0.2(6) . . . yes
C(4) C(9) C(13) C(14) -112.7(5) . . . yes
C(4) C(9) C(13) C(15) 122.7(4) . . . yes
C(5) C(4) C(9) C(8) 0.6(5) . . . yes
C(5) C(4) C(9) C(13) 178.9(3) . . . yes
C(5) C(6) C(7) C(8) 0.0(6) . . . yes
C(6) C(5) C(4) C(9) -1.1(5) . . . yes
C(6) C(5) C(10) C(11) -64.2(4) . . . yes
C(6) C(5) C(10) C(12) 60.2(4) . . . yes
C(6) C(7) C(8) C(9) -0.5(6) . . . yes
C(7) C(6) C(5) C(10) -178.0(4) . . . yes
C(7) C(8) C(9) C(13) -178.2(4) . . . yes
C(8) C(9) C(13) C(14) 65.6(5) . . . yes
C(8) C(9) C(13) C(15) -59.0(5) . . . yes
C(9) C(4) C(5) C(10) 177.7(3) . . . yes
C(9) C(4) C(5) C(10) 177.7(3) . . . yes
